data_1545218
loop_
_publ_author_name
'Yang, Wei'
'Dong, Jinhuan'
'Wang, Jingyi'
'Xu, Xianxiu'

_publ_section_title
;
 Rh(III)-Catalyzed Diastereoselective Annulation of Amides with Quinone
 Monoacetals: Access to Bridged Nine-Membered Heterocycles via C-H
 Activation.
;
_journal_issue 3
_journal_name_full 'Organic letters'
_journal_page_first 616
_journal_page_last 619
_journal_paper_doi 10.1021/acs.orglett.6b03777
_journal_volume 19
_journal_year 2017
_chemical_formula_moiety 'C16 H21 N O5'
_chemical_formula_sum 'C16 H21 N O5'
_chemical_formula_weight 307.34
_chemical_name_systematic
;
 ? 
;
_space_group_crystal_system triclinic
_space_group_IT_number 2
_space_group_name_Hall '-P 1'
_space_group_name_H-M_alt 'P -1'
_symmetry_space_group_name_Hall '-P 1'
_symmetry_space_group_name_H-M 'P -1'
_atom_sites_solution_hydrogens geom
_atom_sites_solution_primary direct
_atom_sites_solution_secondary difmap
_audit_creation_date 2016-04-22
_audit_creation_method
;
Olex2 1.2
(compiled 2016.02.19 svn.r3266 for OlexSys, GUI svn.r5155)
;
_cell_angle_alpha 94.564(6)
_cell_angle_beta 93.056(5)
_cell_angle_gamma 105.075(6)
_cell_formula_units_Z 2
_cell_length_a 6.887(2)
_cell_length_b 9.504(3)
_cell_length_c 11.467(4)
_cell_measurement_reflns_used 1422
_cell_measurement_temperature 298
_cell_measurement_theta_max 28.224
_cell_measurement_theta_min 2.230
_cell_volume 720.3(4)
_computing_cell_refinement 'SAINT v6.45A (Bruker, 2003)'
_computing_data_reduction 'SAINT v6.45A (Bruker, 2003)'
_computing_molecular_graphics 'Olex2 (Dolomanov et al., 2009)'
_computing_publication_material 'Olex2 (Dolomanov et al., 2009)'
_computing_structure_refinement 'XL (Sheldrick, 2008)'
_computing_structure_solution 'XS (Sheldrick, 2008)'
_diffrn_ambient_temperature 298
_diffrn_measured_fraction_theta_full 0.974
_diffrn_measured_fraction_theta_max 0.894
_diffrn_measurement_device_type 'multiwire proportional'
_diffrn_radiation_monochromator graphite
_diffrn_radiation_type MoK\a
_diffrn_radiation_wavelength 0.71073
_diffrn_reflns_av_R_equivalents 0.0327
_diffrn_reflns_av_unetI/netI 0.0689
_diffrn_reflns_limit_h_max 8
_diffrn_reflns_limit_h_min -9
_diffrn_reflns_limit_k_max 6
_diffrn_reflns_limit_k_min -12
_diffrn_reflns_limit_l_max 15
_diffrn_reflns_limit_l_min -14
_diffrn_reflns_number 4325
_diffrn_reflns_theta_full 26.00
_diffrn_reflns_theta_max 28.25
_diffrn_reflns_theta_min 1.79
_diffrn_source 'fine-focus sealed tube'
_exptl_absorpt_coefficient_mu 0.105
_exptl_absorpt_correction_T_max 0.7727
_exptl_absorpt_correction_T_min 0.470523
_exptl_absorpt_correction_type multi-scan
_exptl_absorpt_process_details
;
SADABS v.2.10 (Bruker,2003) was used for absorption correction.
R(int) was 0.0555 before and 0.0320 after correction.
The Ratio of minimum to maximum transmission is 0.4705.
The \l/2 correction factor is 0.0015.
;
_exptl_crystal_colour colourless
_exptl_crystal_colour_primary colourless
_exptl_crystal_density_diffrn 1.417
_exptl_crystal_density_method 'not measured'
_exptl_crystal_description block
_exptl_crystal_F_000 328
_exptl_crystal_size_max 0.2
_exptl_crystal_size_mid 0.2
_exptl_crystal_size_min 0.1
_refine_diff_density_max 0.411
_refine_diff_density_min -0.231
_refine_diff_density_rms 0.065
_refine_ls_extinction_method none
_refine_ls_goodness_of_fit_ref 1.019
_refine_ls_hydrogen_treatment mixed
_refine_ls_matrix_type full
_refine_ls_number_parameters 211
_refine_ls_number_reflns 3192
_refine_ls_number_restraints 0
_refine_ls_restrained_S_all 1.019
_refine_ls_R_factor_all 0.0764
_refine_ls_R_factor_gt 0.0552
_refine_ls_shift/su_max 0.000
_refine_ls_shift/su_mean 0.000
_refine_ls_structure_factor_coef Fsqd
_refine_ls_weighting_details 'calc w=1/[\s^2^(Fo^2^)+(0.0860P)^2^+0.0000P] where P=(Fo^2^+2Fc^2^)/3'
_refine_ls_weighting_scheme calc
_refine_ls_wR_factor_gt 0.1389
_refine_ls_wR_factor_ref 0.1608
_reflns_number_gt 2300
_reflns_number_total 3192
_reflns_threshold_expression >2sigma(I)
_cod_data_source_file ol6b03777_si_002.cif
_cod_data_source_block za157m
_cod_depositor_comments
;

2019-03-26
Z value and formula fixed to values more according to usual
chemical conventions.                 miguel
;
_cod_original_formula_sum 'C32 H42 N2 O10'
_cod_original_formula_weight 614.68
_cod_original_formula_moiety '2(C16 H21 N O5)'
_cod_original_formula_units_Z 1
_cod_database_code 1545218
_olex2_refinement_description
;
1. Fixed Uiso
 At 1.2 times of:
  All C(H,H) groups, H12 of C12, H10 of C10, H7 of C7, H15 of C15, H16 of C16,
   H18 of C18, H19 of C19
 At 1.5 times of:
  All C(H,H,H) groups, H20A of C20, All O(H) groups
2.a Ternary CH refined with riding coordinates:
 C7(H7), C10(H10), C12(H12)
2.b Secondary CH2 refined with riding coordinates:
 C11(H11A,H11B), C17(H17A,H17B)
2.c Aromatic/amide H refined with riding coordinates:
 C15(H15), C16(H16), C18(H18), C19(H19)
2.d Idealised Me refined as rotating group:
 C21(H21A,H21B,H21C), C22(H22A,H22B,H22C)
2.e Idealised tetrahedral OH refined as rotating group:
 O3(H3), C20(H20A)
;
_olex2_submission_special_instructions 'No special instructions were received'

loop_
_space_group_symop_id
_space_group_symop_operation_xyz
1 'x, y, z'
2 '-x, -y, -z'

loop_
_atom_site_label
_atom_site_type_symbol
_atom_site_fract_x
_atom_site_fract_y
_atom_site_fract_z
_atom_site_U_iso_or_equiv
_atom_site_adp_type
_atom_site_occupancy
_atom_site_calc_flag
_atom_site_refinement_flags_posn
O1 O 0.1729(2) 0.22198(17) 0.98158(12) 0.0287(4) Uani 1 d .
O2 O -0.1206(2) 0.28048(16) 0.91422(12) 0.0261(4) Uani 1 d .
O3 O 0.2335(2) 0.18852(17) 0.58620(12) 0.0271(4) Uani 1 d .
H3 H 0.2397 0.1176 0.5423 0.041 Uiso 1 calc GR
O4 O -0.2051(2) -0.08466(15) 0.67923(13) 0.0253(4) Uani 1 d .
O5 O -0.2427(2) 0.08971(16) 0.52846(12) 0.0282(4) Uani 1 d .
N6 N -0.1513(3) 0.06785(18) 0.71742(15) 0.0205(4) Uani 1 d .
C7 C 0.3292(3) 0.1833(2) 0.69848(18) 0.0234(5) Uani 1 d .
H7 H 0.4610 0.1651 0.6875 0.028 Uiso 1 calc R
C8 C -0.1169(3) 0.3154(2) 0.64483(17) 0.0198(4) Uani 1 d .
C9 C 0.0549(3) 0.2416(2) 0.88096(17) 0.0219(5) Uani 1 d .
C10 C 0.1694(3) 0.3651(2) 0.81298(17) 0.0221(5) Uani 1 d .
H10 H 0.2175 0.4503 0.8711 0.027 Uiso 1 calc R
C11 C 0.2059(3) 0.0618(2) 0.76585(19) 0.0237(5) Uani 1 d .
H11A H 0.2903 0.0487 0.8323 0.028 Uiso 1 calc R
H11B H 0.1697 -0.0290 0.7149 0.028 Uiso 1 calc R
C12 C 0.0115(3) 0.0911(2) 0.81097(17) 0.0206(5) Uani 1 d .
H12 H -0.0362 0.0184 0.8662 0.025 Uiso 1 calc R
C13 C -0.1652(3) 0.1510(2) 0.62424(17) 0.0204(4) Uani 1 d .
C14 C 0.0356(3) 0.4108(2) 0.72225(17) 0.0204(5) Uani 1 d .
C15 C -0.2369(3) 0.3760(2) 0.57180(18) 0.0238(5) Uani 1 d .
H15 H -0.3401 0.3134 0.5223 0.029 Uiso 1 calc R
C16 C 0.0656(4) 0.5610(2) 0.71633(19) 0.0261(5) Uani 1 d .
H16 H 0.1687 0.6253 0.7648 0.031 Uiso 1 calc R
C17 C 0.3620(3) 0.3322(2) 0.76702(19) 0.0237(5) Uani 1 d .
H17A H 0.4214 0.4072 0.7171 0.028 Uiso 1 calc R
H17B H 0.4585 0.3392 0.8334 0.028 Uiso 1 calc R
C18 C -0.0517(4) 0.6184(2) 0.6412(2) 0.0301(5) Uani 1 d .
H18 H -0.0253 0.7191 0.6385 0.036 Uiso 1 calc R
C19 C -0.2074(4) 0.5251(2) 0.57064(19) 0.0282(5) Uani 1 d .
H19 H -0.2918 0.5620 0.5228 0.034 Uiso 1 calc R
C20 C -0.2503(4) 0.1808(3) 0.9806(2) 0.0346(6) Uani 1 d .
H20A H -0.1855 0.1656 1.0381 0.052 Uiso 1 calc GR
C21 C -0.4139(3) -0.1439(2) 0.6911(2) 0.0305(5) Uani 1 d .
H21A H -0.4909 -0.1001 0.6398 0.046 Uiso 1 calc GR
H21B H -0.4426 -0.1239 0.7708 0.046 Uiso 1 calc GR
H21C H -0.4493 -0.2479 0.6707 0.046 Uiso 1 calc GR
C22 C 0.2456(4) 0.3476(3) 1.0657(2) 0.0378(6) Uani 1 d .
H22A H 0.3762 0.4026 1.0470 0.057 Uiso 1 calc GR
H22B H 0.2554 0.3162 1.1428 0.057 Uiso 1 calc GR
H22C H 0.1537 0.4081 1.0636 0.057 Uiso 1 calc GR
H20B H -0.349(4) 0.230(3) 1.000(2) 0.044(8) Uiso 1 d .
H20C H -0.301(4) 0.094(3) 0.928(3) 0.047(8) Uiso 1 d .

loop_
_atom_site_aniso_label
_atom_site_aniso_U_11
_atom_site_aniso_U_22
_atom_site_aniso_U_33
_atom_site_aniso_U_23
_atom_site_aniso_U_13
_atom_site_aniso_U_12
O1 0.0391(10) 0.0334(9) 0.0162(7) 0.0017(6) -0.0043(7) 0.0158(8)
O2 0.0312(9) 0.0286(9) 0.0229(7) 0.0044(6) 0.0079(7) 0.0143(7)
O3 0.0371(9) 0.0275(9) 0.0198(7) 0.0012(6) 0.0032(7) 0.0144(7)
O4 0.0266(8) 0.0158(8) 0.0335(8) 0.0004(6) -0.0007(7) 0.0071(6)
O5 0.0382(9) 0.0245(8) 0.0224(8) -0.0009(6) -0.0051(7) 0.0118(7)
N6 0.0238(9) 0.0147(9) 0.0234(9) 0.0007(7) -0.0012(7) 0.0066(7)
C7 0.0233(11) 0.0262(12) 0.0235(10) 0.0029(9) 0.0041(9) 0.0108(9)
C8 0.0255(11) 0.0188(10) 0.0174(9) 0.0028(8) 0.0037(8) 0.0091(9)
C9 0.0263(11) 0.0240(11) 0.0173(9) 0.0009(8) 0.0010(8) 0.0103(9)
C10 0.0274(12) 0.0193(11) 0.0191(10) -0.0016(8) -0.0015(9) 0.0070(9)
C11 0.0270(12) 0.0224(11) 0.0245(10) 0.0019(8) -0.0010(9) 0.0121(9)
C12 0.0245(11) 0.0206(11) 0.0193(10) 0.0055(8) 0.0018(9) 0.0094(9)
C13 0.0216(11) 0.0213(11) 0.0205(10) 0.0010(8) 0.0021(8) 0.0095(9)
C14 0.0264(11) 0.0216(11) 0.0164(9) 0.0025(8) 0.0054(8) 0.0109(9)
C15 0.0268(11) 0.0266(12) 0.0211(10) 0.0047(8) 0.0035(9) 0.0115(9)
C16 0.0344(13) 0.0205(11) 0.0239(10) -0.0001(8) 0.0057(9) 0.0083(10)
C17 0.0233(11) 0.0225(11) 0.0245(10) 0.0022(8) 0.0021(9) 0.0046(9)
C18 0.0442(14) 0.0201(11) 0.0323(12) 0.0067(9) 0.0143(11) 0.0161(10)
C19 0.0374(13) 0.0320(13) 0.0247(11) 0.0097(9) 0.0081(10) 0.0228(11)
C20 0.0387(15) 0.0412(15) 0.0297(13) 0.0102(11) 0.0143(11) 0.0168(13)
C21 0.0296(13) 0.0212(12) 0.0382(13) 0.0026(10) -0.0004(10) 0.0032(10)
C22 0.0493(16) 0.0460(16) 0.0201(11) -0.0034(10) -0.0048(11) 0.0196(13)

loop_
_atom_type_symbol
_atom_type_description
_atom_type_scat_dispersion_real
_atom_type_scat_dispersion_imag
_atom_type_scat_source
C C 0.0033 0.0016 'International Tables Vol C Tables 4.2.6.8 and 6.1.1.4'
H H 0.0000 0.0000 'International Tables Vol C Tables 4.2.6.8 and 6.1.1.4'
N N 0.0061 0.0033 'International Tables Vol C Tables 4.2.6.8 and 6.1.1.4'
O O 0.0106 0.0060 'International Tables Vol C Tables 4.2.6.8 and 6.1.1.4'

loop_
_geom_angle_atom_site_label_1
_geom_angle_atom_site_label_2
_geom_angle_atom_site_label_3
_geom_angle
C9 O1 C22 116.07(17)
C9 O2 C20 115.96(18)
C7 O3 H3 109.5
C21 O4 N6 108.98(15)
O4 N6 C12 106.12(14)
C13 N6 O4 111.31(15)
C13 N6 C12 128.84(18)
O3 C7 H7 108.6
O3 C7 C11 112.38(18)
O3 C7 C17 107.90(17)
C11 C7 H7 108.6
C17 C7 H7 108.6
C17 C7 C11 110.76(17)
C14 C8 C13 128.20(19)
C15 C8 C13 113.19(18)
C15 C8 C14 118.54(19)
O1 C9 C10 112.12(17)
O1 C9 C12 101.66(16)
O2 C9 O1 110.82(15)
O2 C9 C10 106.14(17)
O2 C9 C12 113.73(17)
C10 C9 C12 112.52(16)
C9 C10 H10 105.4
C9 C10 C17 111.16(17)
C14 C10 C9 113.29(17)
C14 C10 H10 105.4
C14 C10 C17 115.06(17)
C17 C10 H10 105.4
C7 C11 H11A 108.6
C7 C11 H11B 108.6
C7 C11 C12 114.59(17)
H11A C11 H11B 107.6
C12 C11 H11A 108.6
C12 C11 H11B 108.6
N6 C12 C9 112.89(16)
N6 C12 C11 112.70(16)
N6 C12 H12 106.5
C9 C12 C11 111.35(17)
C9 C12 H12 106.5
C11 C12 H12 106.5
O5 C13 N6 119.58(19)
O5 C13 C8 119.36(19)
N6 C13 C8 120.33(17)
C8 C14 C10 125.87(18)
C16 C14 C8 117.6(2)
C16 C14 C10 116.58(19)
C8 C15 H15 118.8
C19 C15 C8 122.4(2)
C19 C15 H15 118.8
C14 C16 H16 118.6
C18 C16 C14 122.8(2)
C18 C16 H16 118.6
C7 C17 C10 115.08(17)
C7 C17 H17A 108.5
C7 C17 H17B 108.5
C10 C17 H17A 108.5
C10 C17 H17B 108.5
H17A C17 H17B 107.5
C16 C18 H18 120.3
C19 C18 C16 119.4(2)
C19 C18 H18 120.3
C15 C19 H19 120.4
C18 C19 C15 119.1(2)
C18 C19 H19 120.4
O2 C20 H20A 109.5
O2 C20 H20B 102.7(17)
O2 C20 H20C 104.9(17)
H20A C20 H20B 113.6
H20A C20 H20C 111.8
H20B C20 H20C 114(2)
O4 C21 H21A 109.5
O4 C21 H21B 109.5
O4 C21 H21C 109.5
H21A C21 H21B 109.5
H21A C21 H21C 109.5
H21B C21 H21C 109.5
O1 C22 H22A 109.5
O1 C22 H22B 109.5
O1 C22 H22C 109.5
H22A C22 H22B 109.5
H22A C22 H22C 109.5
H22B C22 H22C 109.5

loop_
_geom_bond_atom_site_label_1
_geom_bond_atom_site_label_2
_geom_bond_distance
O1 C9 1.428(2)
O1 C22 1.436(3)
O2 C9 1.415(2)
O2 C20 1.421(3)
O3 H3 0.8200
O3 C7 1.425(3)
O4 N6 1.426(2)
O4 C21 1.420(3)
O5 C13 1.227(2)
N6 C12 1.470(3)
N6 C13 1.392(3)
C7 H7 0.9800
C7 C11 1.534(3)
C7 C17 1.520(3)
C8 C13 1.506(3)
C8 C14 1.411(3)
C8 C15 1.403(3)
C9 C10 1.529(3)
C9 C12 1.533(3)
C10 H10 0.9800
C10 C14 1.516(3)
C10 C17 1.549(3)
C11 H11A 0.9700
C11 H11B 0.9700
C11 C12 1.543(3)
C12 H12 0.9800
C14 C16 1.396(3)
C15 H15 0.9300
C15 C19 1.379(3)
C16 H16 0.9300
C16 C18 1.387(3)
C17 H17A 0.9700
C17 H17B 0.9700
C18 H18 0.9300
C18 C19 1.374(3)
C19 H19 0.9300
C20 H20A 0.8200
C20 H20B 0.95(3)
C20 H20C 0.95(3)
C21 H21A 0.9600
C21 H21B 0.9600
C21 H21C 0.9600
C22 H22A 0.9600
C22 H22B 0.9600
C22 H22C 0.9600

loop_
_geom_torsion_atom_site_label_1
_geom_torsion_atom_site_label_2
_geom_torsion_atom_site_label_3
_geom_torsion_atom_site_label_4
_geom_torsion
O1 C9 C10 C14 -167.43(15)
O1 C9 C10 C17 61.2(2)
O1 C9 C12 N6 165.08(16)
O1 C9 C12 C11 -67.0(2)
O2 C9 C10 C14 -46.3(2)
O2 C9 C10 C17 -177.68(16)
O2 C9 C12 N6 45.9(2)
O2 C9 C12 C11 173.86(16)
O3 C7 C11 C12 -71.2(2)
O3 C7 C17 C10 73.9(2)
O4 N6 C12 C9 -166.96(15)
O4 N6 C12 C11 65.82(19)
O4 N6 C13 O5 9.3(3)
O4 N6 C13 C8 179.45(16)
C7 C11 C12 N6 76.0(2)
C7 C11 C12 C9 -52.0(2)
C8 C14 C16 C18 2.2(3)
C8 C15 C19 C18 1.7(3)
C9 C10 C14 C8 -43.1(3)
C9 C10 C14 C16 136.19(19)
C9 C10 C17 C7 51.8(2)
C10 C9 C12 N6 -74.8(2)
C10 C9 C12 C11 53.1(2)
C10 C14 C16 C18 -177.09(19)
C11 C7 C17 C10 -49.5(2)
C12 N6 C13 O5 143.4(2)
C12 N6 C13 C8 -46.4(3)
C12 C9 C10 C14 78.7(2)
C12 C9 C10 C17 -52.7(2)
C13 N6 C12 C9 57.1(3)
C13 N6 C12 C11 -70.1(2)
C13 C8 C14 C10 -7.8(3)
C13 C8 C14 C16 172.92(19)
C13 C8 C15 C19 -175.26(18)
C14 C8 C13 O5 -152.1(2)
C14 C8 C13 N6 37.7(3)
C14 C8 C15 C19 1.9(3)
C14 C10 C17 C7 -78.7(2)
C14 C16 C18 C19 1.4(3)
C15 C8 C13 O5 24.8(3)
C15 C8 C13 N6 -145.4(2)
C15 C8 C14 C10 175.49(19)
C15 C8 C14 C16 -3.8(3)
C16 C18 C19 C15 -3.3(3)
C17 C7 C11 C12 49.5(2)
C17 C10 C14 C8 86.4(2)
C17 C10 C14 C16 -94.4(2)
C20 O2 C9 O1 -57.3(2)
C20 O2 C9 C10 -179.25(18)
C20 O2 C9 C12 56.5(2)
C21 O4 N6 C12 123.09(17)
C21 O4 N6 C13 -92.5(2)
C22 O1 C9 O2 -60.6(2)
C22 O1 C9 C10 57.8(2)
C22 O1 C9 C12 178.16(17)
